data_4124362
loop_
_publ_author_name
'Kalutharage, Nishantha'
'Yi, Chae S.'

_publ_section_title
;
 Scope and Mechanistic Analysis for Chemoselective Hydrogenolysis of
 Carbonyl Compounds Catalyzed by a Cationic Ruthenium Hydride Complex with
 a Tunable Phenol Ligand.
;
_journal_issue 34
_journal_name_full 'Journal of the American Chemical Society'
_journal_page_first 11105
_journal_page_last 11114
_journal_paper_doi 10.1021/jacs.5b06097
_journal_volume 137
_journal_year 2015
_chemical_formula_moiety 'C54 H80 O7 P2 Ru2, 2(C2 H4 O), B F4'
_chemical_formula_sum 'C58 H88 B F4 O9 P2 Ru2'
_chemical_formula_weight 1280.17
_chemical_name_systematic
;
 ? 
;
_space_group_crystal_system triclinic
_space_group_IT_number 2
_space_group_name_Hall '-P 1'
_space_group_name_H-M_alt 'P -1'
_symmetry_space_group_name_Hall '-P 1'
_symmetry_space_group_name_H-M 'P -1'
_atom_sites_solution_hydrogens geom
_atom_sites_solution_primary iterative
_atom_sites_solution_secondary difmap
_audit_creation_date 2014-04-30
_audit_creation_method
;
Olex2 1.2
(compiled 2014.03.20 svn.r2914 for OlexSys, GUI svn.r4816)
;
_cell_angle_alpha 96.5819(10)
_cell_angle_beta 100.9333(10)
_cell_angle_gamma 111.4618(15)
_cell_formula_units_Z 2
_cell_length_a 11.44999(18)
_cell_length_b 11.75213(19)
_cell_length_c 23.6747(2)
_cell_measurement_reflns_used 31030
_cell_measurement_temperature 100.00(10)
_cell_measurement_theta_max 73.5080
_cell_measurement_theta_min 4.1530
_cell_volume 2851.36(8)
_computing_cell_refinement
;
CrysAlisPro, Agilent Technologies,
Version 1.171.36.28 (release 01-02-2013 CrysAlis171 .NET)
(compiled Feb  1 2013,16:14:44)
;
_computing_data_collection
;
CrysAlisPro, Agilent Technologies,
Version 1.171.36.28 (release 01-02-2013 CrysAlis171 .NET)
(compiled Feb  1 2013,16:14:44)
;
_computing_data_reduction
;
CrysAlisPro, Agilent Technologies,
Version 1.171.36.28 (release 01-02-2013 CrysAlis171 .NET)
(compiled Feb  1 2013,16:14:44)
;
_computing_molecular_graphics 'Olex2 (Dolomanov et al., 2009)'
_computing_publication_material 'Olex2 (Dolomanov et al., 2009)'
_computing_structure_refinement 'XL (Sheldrick, 2008)'
_computing_structure_solution 'olex2.solve (Bourhis et al., 2013)'
_diffrn_ambient_temperature 100.00(10)
_diffrn_detector_area_resol_mean 10.3756
_diffrn_measured_fraction_theta_full 0.998
_diffrn_measured_fraction_theta_max 0.992
_diffrn_measurement_device_type 'SuperNova, Dual, Cu at zero, Atlas'
_diffrn_measurement_method '\w scans'
_diffrn_orient_matrix_UB_11 -0.0564267000
_diffrn_orient_matrix_UB_12 0.0324382000
_diffrn_orient_matrix_UB_13 -0.0573661000
_diffrn_orient_matrix_UB_21 -0.1095043000
_diffrn_orient_matrix_UB_22 0.0128853000
_diffrn_orient_matrix_UB_23 0.0257237000
_diffrn_orient_matrix_UB_31 0.0844108000
_diffrn_orient_matrix_UB_32 0.1395003000
_diffrn_orient_matrix_UB_33 0.0250093000
_diffrn_radiation_monochromator mirror
_diffrn_radiation_type CuK\a
_diffrn_radiation_wavelength 1.54184
_diffrn_reflns_av_R_equivalents 0.0000
_diffrn_reflns_av_unetI/netI 0.0144
_diffrn_reflns_limit_h_max 14
_diffrn_reflns_limit_h_min -14
_diffrn_reflns_limit_k_max 14
_diffrn_reflns_limit_k_min -14
_diffrn_reflns_limit_l_max 29
_diffrn_reflns_limit_l_min -29
_diffrn_reflns_number 22228
_diffrn_reflns_theta_full 72.00
_diffrn_reflns_theta_max 73.71
_diffrn_reflns_theta_min 3.88
_diffrn_source 'SuperNova (Cu) X-ray Source'
_exptl_absorpt_coefficient_mu 5.387
_exptl_absorpt_correction_T_max 0.792
_exptl_absorpt_correction_T_min 0.473
_exptl_absorpt_correction_type gaussian
_exptl_absorpt_process_details
;
CrysAlisPro, Agilent Technologies,
Version 1.171.36.28 (release 01-02-2013 CrysAlis171 .NET)
(compiled Feb  1 2013,16:14:44)
Numerical absorption correction based on gaussian integration over
            a multifaceted crystal model
;
_exptl_crystal_colour yellow
_exptl_crystal_colour_primary yellow
_exptl_crystal_density_diffrn 1.491
_exptl_crystal_density_method 'not measured'
_exptl_crystal_description prism
_exptl_crystal_F_000 1334
_exptl_crystal_size_max 0.2265
_exptl_crystal_size_mid 0.1198
_exptl_crystal_size_min 0.0692
_refine_diff_density_max 1.043
_refine_diff_density_min -0.918
_refine_diff_density_rms 0.105
_refine_ls_extinction_method none
_refine_ls_goodness_of_fit_ref 1.080
_refine_ls_hydrogen_treatment constr
_refine_ls_matrix_type full
_refine_ls_number_parameters 688
_refine_ls_number_reflns 22228
_refine_ls_number_restraints 0
_refine_ls_restrained_S_all 1.080
_refine_ls_R_factor_all 0.0470
_refine_ls_R_factor_gt 0.0433
_refine_ls_shift/su_max 0.003
_refine_ls_shift/su_mean 0.000
_refine_ls_structure_factor_coef Fsqd
_refine_ls_weighting_details 'calc w=1/[\s^2^(Fo^2^)+(0.0902P)^2^+1.6792P] where P=(Fo^2^+2Fc^2^)/3'
_refine_ls_weighting_scheme calc
_refine_ls_wR_factor_gt 0.1299
_refine_ls_wR_factor_ref 0.1342
_reflns_number_gt 20291
_reflns_number_total 22228
_reflns_threshold_expression >2sigma(I)
_cod_data_source_file ja5b06097_si_005.cif
_cod_data_source_block yi2x5
_cod_original_cell_volume 2851.36(7)
_cod_database_code 4124362
_chemical_oxdiff_formula 'C58 H88 B1 F4 O9 P2 Ru2'
_olex2_refinement_description
;
1. Fixed Uiso
 At 1.2 times of:
  All C(H) groups, All C(H,H) groups
 At 1.5 times of:
  All C(H,H,H) groups
2.a Ternary CH refined with riding coordinates:
 C1(H1), C7(H7), C13(H13), C19(H19), C25(H25), C31(H31)
2.b Secondary CH2 refined with riding coordinates:
 C2(H2A,H2B), C3(H3A,H3B), C4(H4A,H4B), C5(H5A,H5B), C6(H6A,H6B), C8(H8A,H8B),
 C9(H9A,H9B), C10(H10A,H10B), C11(H11A,H11B), C12(H12A,H12B), C14(H14A,H14B),
 C15(H15A,H15B), C16(H16A,H16B), C17(H17A,H17B), C18(H18A,H18B), C20(H20A,H20B),
  C21(H21A,H21B), C22(H22A,H22B), C23(H23A,H23B), C24(H24A,H24B), C26(H26A,
 H26B), C27(H27A,H27B), C28(H28A,H28B), C29(H29A,H29B), C30(H30A,H30B),
 C32(H32A,H32B), C33(H33A,H33B), C34(H34A,H34B), C35(H35A,H35B), C36(H36A,H36B),
  C55(H55A,H55B), C56(H56A,H56B), C57(H57A,H57B), C58(H58A,H58B)
2.c Aromatic/amide H refined with riding coordinates:
 C42(H42), C43(H43), C44(H44), C45(H45), C50(H50), C51(H51), C52(H52), C53(H53)
2.d Idealised Me refined as rotating group:
 C46(H46A,H46B,H46C), C54(H54A,H54B,H54C)
;

loop_
_space_group_symop_id
_space_group_symop_operation_xyz
1 'x, y, z'
2 '-x, -y, -z'

loop_
_atom_site_label
_atom_site_type_symbol
_atom_site_fract_x
_atom_site_fract_y
_atom_site_fract_z
_atom_site_U_iso_or_equiv
_atom_site_adp_type
_atom_site_occupancy
_atom_site_calc_flag
_atom_site_refinement_flags_posn
Ru1 Ru 0.266524(16) 0.669310(16) 0.270909(7) 0.02334(6) Uani 1 d .
Ru2 Ru 0.388952(16) 0.505457(16) 0.229595(7) 0.02272(6) Uani 1 d .
P1 P 0.34906(6) 0.82040(6) 0.35520(3) 0.02556(12) Uani 1 d .
P2 P 0.46235(6) 0.50229(5) 0.14577(2) 0.02410(12) Uani 1 d .
O1 O 0.2087(2) 0.83785(18) 0.19547(8) 0.0372(4) Uani 1 d .
O2 O 0.63186(18) 0.50324(19) 0.30052(8) 0.0377(4) Uani 1 d .
O3 O 0.08416(16) 0.59362(16) 0.28406(7) 0.0287(3) Uani 1 d .
O4 O 0.30456(16) 0.52798(16) 0.30640(7) 0.0258(3) Uani 1 d .
O5 O 0.29028(16) 0.31559(16) 0.21365(7) 0.0275(3) Uani 1 d .
O6 O 0.21437(15) 0.51763(15) 0.19374(7) 0.0253(3) Uani 1 d .
O7 O 0.44467(16) 0.69581(15) 0.25536(7) 0.0267(3) Uani 1 d .
C1 C 0.4565(2) 0.9752(2) 0.34468(11) 0.0299(5) Uani 1 d .
H1 H 0.4988 0.9571 0.3135 0.036 Uiso 1 calc R
C2 C 0.5679(3) 1.0580(3) 0.39802(12) 0.0378(6) Uani 1 d .
H2A H 0.5320 1.0854 0.4293 0.045 Uiso 1 calc R
H2B H 0.6166 1.0092 0.4137 0.045 Uiso 1 calc R
C3 C 0.6592(3) 1.1717(3) 0.38047(15) 0.0464(7) Uani 1 d .
H3A H 0.7285 1.2253 0.4155 0.056 Uiso 1 calc R
H3B H 0.7006 1.1440 0.3517 0.056 Uiso 1 calc R
C4 C 0.5881(3) 1.2472(3) 0.35382(14) 0.0436(7) Uani 1 d .
H4A H 0.5569 1.2846 0.3843 0.052 Uiso 1 calc R
H4B H 0.6487 1.3159 0.3399 0.052 Uiso 1 calc R
C5 C 0.4738(3) 1.1662(3) 0.30283(13) 0.0378(6) Uani 1 d .
H5A H 0.5059 1.1382 0.2701 0.045 Uiso 1 calc R
H5B H 0.4250 1.2159 0.2886 0.045 Uiso 1 calc R
C6 C 0.3832(3) 1.0517(3) 0.32117(12) 0.0343(5) Uani 1 d .
H6A H 0.3460 1.0794 0.3518 0.041 Uiso 1 calc R
H6B H 0.3109 0.9993 0.2869 0.041 Uiso 1 calc R
C7 C 0.2198(2) 0.8324(2) 0.38913(10) 0.0282(5) Uani 1 d .
H7 H 0.1760 0.7477 0.3975 0.034 Uiso 1 calc R
C8 C 0.1107(2) 0.8545(3) 0.34847(11) 0.0315(5) Uani 1 d .
H8A H 0.1439 0.9412 0.3420 0.038 Uiso 1 calc R
H8B H 0.0816 0.7969 0.3099 0.038 Uiso 1 calc R
C9 C -0.0039(3) 0.8320(3) 0.37688(12) 0.0368(6) Uani 1 d .
H9A H -0.0720 0.8496 0.3515 0.044 Uiso 1 calc R
H9B H -0.0414 0.7432 0.3801 0.044 Uiso 1 calc R
C10 C 0.0383(3) 0.9146(3) 0.43779(12) 0.0393(6) Uani 1 d .
H10A H 0.0651 1.0030 0.4341 0.047 Uiso 1 calc R
H10B H -0.0359 0.8931 0.4560 0.047 Uiso 1 calc R
C11 C 0.1504(3) 0.8982(3) 0.47713(12) 0.0389(6) Uani 1 d .
H11A H 0.1204 0.8123 0.4848 0.047 Uiso 1 calc R
H11B H 0.1796 0.9572 0.5153 0.047 Uiso 1 calc R
C12 C 0.2639(3) 0.9214(3) 0.44864(11) 0.0335(5) Uani 1 d .
H12A H 0.3347 0.9084 0.4746 0.040 Uiso 1 calc R
H12B H 0.2978 1.0089 0.4432 0.040 Uiso 1 calc R
C13 C 0.4561(3) 0.7866(2) 0.41408(11) 0.0308(5) Uani 1 d .
H13 H 0.5004 0.8646 0.4450 0.037 Uiso 1 calc R
C14 C 0.3865(3) 0.6834(3) 0.44426(12) 0.0365(6) Uani 1 d .
H14A H 0.3400 0.6038 0.4152 0.044 Uiso 1 calc R
H14B H 0.3219 0.7043 0.4607 0.044 Uiso 1 calc R
C15 C 0.4843(3) 0.6684(3) 0.49348(13) 0.0450(7) Uani 1 d .
H15A H 0.5248 0.7457 0.5242 0.054 Uiso 1 calc R
H15B H 0.4384 0.5989 0.5116 0.054 Uiso 1 calc R
C16 C 0.5889(3) 0.6422(3) 0.47086(14) 0.0483(8) Uani 1 d .
H16A H 0.6517 0.6357 0.5040 0.058 Uiso 1 calc R
H16B H 0.5493 0.5614 0.4426 0.058 Uiso 1 calc R
C17 C 0.6595(3) 0.7442(3) 0.44103(13) 0.0440(7) Uani 1 d .
H17A H 0.7239 0.7223 0.4248 0.053 Uiso 1 calc R
H17B H 0.7066 0.8236 0.4702 0.053 Uiso 1 calc R
C18 C 0.5640(3) 0.7615(3) 0.39141(12) 0.0341(5) Uani 1 d .
H18A H 0.5246 0.6854 0.3600 0.041 Uiso 1 calc R
H18B H 0.6112 0.8324 0.3743 0.041 Uiso 1 calc R
C19 C 0.3809(2) 0.5614(2) 0.08774(10) 0.0277(5) Uani 1 d .
H19 H 0.4302 0.5706 0.0568 0.033 Uiso 1 calc R
C20 C 0.2399(2) 0.4721(3) 0.05761(11) 0.0309(5) Uani 1 d .
H20A H 0.2376 0.3911 0.0392 0.037 Uiso 1 calc R
H20B H 0.1884 0.4569 0.0872 0.037 Uiso 1 calc R
C21 C 0.1806(3) 0.5284(3) 0.01076(12) 0.0353(6) Uani 1 d .
H21A H 0.2273 0.5358 -0.0207 0.042 Uiso 1 calc R
H21B H 0.0889 0.4715 -0.0070 0.042 Uiso 1 calc R
C22 C 0.1872(3) 0.6565(3) 0.03587(12) 0.0388(6) Uani 1 d .
H22A H 0.1506 0.6906 0.0039 0.047 Uiso 1 calc R
H22B H 0.1345 0.6485 0.0650 0.047 Uiso 1 calc R
C23 C 0.3261(3) 0.7451(3) 0.06497(12) 0.0367(6) Uani 1 d .
H23A H 0.3278 0.8261 0.0832 0.044 Uiso 1 calc R
H23B H 0.3764 0.7604 0.0349 0.044 Uiso 1 calc R
C24 C 0.3888(3) 0.6918(2) 0.11181(11) 0.0321(5) Uani 1 d .
H24A H 0.3453 0.6871 0.1443 0.039 Uiso 1 calc R
H24B H 0.4810 0.7490 0.1279 0.039 Uiso 1 calc R
C25 C 0.4294(2) 0.3405(2) 0.11091(10) 0.0272(5) Uani 1 d .
H25 H 0.3341 0.2932 0.1051 0.033 Uiso 1 calc R
C26 C 0.4945(2) 0.2735(2) 0.15072(11) 0.0290(5) Uani 1 d .
H26A H 0.5894 0.3106 0.1553 0.035 Uiso 1 calc R
H26B H 0.4778 0.2846 0.1901 0.035 Uiso 1 calc R
C27 C 0.4399(3) 0.1341(2) 0.12324(12) 0.0356(6) Uani 1 d .
H27A H 0.3473 0.0957 0.1234 0.043 Uiso 1 calc R
H27B H 0.4866 0.0932 0.1475 0.043 Uiso 1 calc R
C28 C 0.4526(3) 0.1105(3) 0.06004(12) 0.0387(6) Uani 1 d .
H28A H 0.5453 0.1359 0.0604 0.046 Uiso 1 calc R
H28B H 0.4074 0.0202 0.0428 0.046 Uiso 1 calc R
C29 C 0.3951(3) 0.1829(3) 0.02215(11) 0.0353(6) Uani 1 d .
H29A H 0.4114 0.1714 -0.0173 0.042 Uiso 1 calc R
H29B H 0.3001 0.1496 0.0173 0.042 Uiso 1 calc R
C30 C 0.4538(3) 0.3212(2) 0.04961(11) 0.0312(5) Uani 1 d .
H30A H 0.4145 0.3660 0.0244 0.037 Uiso 1 calc R
H30B H 0.5482 0.3558 0.0528 0.037 Uiso 1 calc R
C31 C 0.6393(2) 0.5930(2) 0.15642(11) 0.0296(5) Uani 1 d .
H31 H 0.6827 0.5367 0.1687 0.036 Uiso 1 calc R
C32 C 0.6995(3) 0.7100(3) 0.20458(12) 0.0335(5) Uani 1 d .
H32A H 0.6785 0.6883 0.2417 0.040 Uiso 1 calc R
H32B H 0.6624 0.7708 0.1937 0.040 Uiso 1 calc R
C33 C 0.8473(3) 0.7697(3) 0.21404(13) 0.0382(6) Uani 1 d .
H33A H 0.8838 0.8470 0.2446 0.046 Uiso 1 calc R
H33B H 0.8850 0.7114 0.2281 0.046 Uiso 1 calc R
C34 C 0.8842(3) 0.8008(3) 0.15763(13) 0.0390(6) Uani 1 d .
H34A H 0.8544 0.8657 0.1458 0.047 Uiso 1 calc R
H34B H 0.9797 0.8345 0.1644 0.047 Uiso 1 calc R
C35 C 0.8239(3) 0.6862(3) 0.10917(13) 0.0391(6) Uani 1 d .
H35A H 0.8601 0.6244 0.1195 0.047 Uiso 1 calc R
H35B H 0.8455 0.7092 0.0724 0.047 Uiso 1 calc R
C36 C 0.6769(3) 0.6279(3) 0.09950(12) 0.0336(5) Uani 1 d .
H36A H 0.6398 0.5520 0.0681 0.040 Uiso 1 calc R
H36B H 0.6401 0.6876 0.0866 0.040 Uiso 1 calc R
C37 C 0.2329(2) 0.7773(2) 0.22751(11) 0.0298(5) Uani 1 d .
C38 C 0.5387(2) 0.5032(2) 0.27132(11) 0.0286(5) Uani 1 d .
C39 C 0.0266(2) 0.4909(2) 0.29719(11) 0.0304(5) Uani 1 d .
C40 C 0.0874(3) 0.4066(2) 0.31605(11) 0.0312(5) Uani 1 d .
C41 C 0.2214(2) 0.4318(2) 0.32213(10) 0.0276(5) Uani 1 d .
C42 C 0.2699(3) 0.3489(2) 0.34637(11) 0.0309(5) Uani 1 d .
H42 H 0.3597 0.3665 0.3526 0.037 Uiso 1 calc R
C43 C 0.1903(3) 0.2437(3) 0.36116(13) 0.0387(6) Uani 1 d .
H43 H 0.2261 0.1909 0.3785 0.046 Uiso 1 calc R
C44 C 0.0572(3) 0.2133(3) 0.35092(15) 0.0443(7) Uani 1 d .
H44 H 0.0017 0.1378 0.3591 0.053 Uiso 1 calc R
C45 C 0.0077(3) 0.2938(3) 0.32891(14) 0.0407(6) Uani 1 d .
H45 H -0.0828 0.2731 0.3221 0.049 Uiso 1 calc R
C46 C -0.1148(3) 0.4566(3) 0.29313(14) 0.0409(6) Uani 1 d .
H46A H -0.1311 0.4486 0.3319 0.061 Uiso 1 calc GR
H46B H -0.1656 0.3771 0.2654 0.061 Uiso 1 calc GR
H46C H -0.1399 0.5219 0.2794 0.061 Uiso 1 calc GR
C47 C 0.1709(2) 0.2511(2) 0.19714(10) 0.0281(5) Uani 1 d .
C48 C 0.0724(2) 0.2973(2) 0.17602(11) 0.0291(5) Uani 1 d .
C49 C 0.0976(2) 0.4247(2) 0.17480(10) 0.0263(5) Uani 1 d .
C50 C -0.0065(2) 0.4565(3) 0.15170(11) 0.0306(5) Uani 1 d .
H50 H 0.0100 0.5409 0.1494 0.037 Uiso 1 calc R
C51 C -0.1310(3) 0.3686(3) 0.13246(12) 0.0364(6) Uani 1 d .
H51 H -0.1992 0.3929 0.1170 0.044 Uiso 1 calc R
C52 C -0.1586(3) 0.2450(3) 0.13524(13) 0.0406(6) Uani 1 d .
H52 H -0.2454 0.1847 0.1226 0.049 Uiso 1 calc R
C53 C -0.0586(3) 0.2102(3) 0.15667(12) 0.0361(6) Uani 1 d .
H53 H -0.0781 0.1251 0.1585 0.043 Uiso 1 calc R
C54 C 0.1323(3) 0.1160(2) 0.20032(12) 0.0364(6) Uani 1 d .
H54A H 0.2102 0.0994 0.2127 0.055 Uiso 1 calc GR
H54B H 0.0817 0.0641 0.1616 0.055 Uiso 1 calc GR
H54C H 0.0796 0.0961 0.2288 0.055 Uiso 1 calc GR
O8 O 0.0271(3) 0.5433(2) 0.44891(11) 0.0568(6) Uani 1 d .
C55 C -0.0888(4) 0.5354(4) 0.46686(18) 0.0604(9) Uani 1 d .
H55A H -0.1601 0.4539 0.4475 0.072 Uiso 1 calc R
H55B H -0.1150 0.6020 0.4544 0.072 Uiso 1 calc R
C56 C 0.0666(4) 0.4511(4) 0.46946(18) 0.0614(9) Uani 1 d .
H56A H 0.1474 0.4575 0.4582 0.074 Uiso 1 calc R
H56B H -0.0010 0.3673 0.4504 0.074 Uiso 1 calc R
O9 O 0.0824(2) 0.0802(2) 0.05337(10) 0.0490(5) Uani 1 d .
C57 C -0.0228(4) 0.1024(3) 0.02062(16) 0.0541(8) Uani 1 d .
H57A H -0.0003 0.1934 0.0263 0.065 Uiso 1 calc R
H57B H -0.1006 0.0641 0.0354 0.065 Uiso 1 calc R
C58 C 0.0521(4) -0.0503(3) 0.04206(16) 0.0583(9) Uani 1 d .
H58A H -0.0236 -0.0936 0.0574 0.070 Uiso 1 calc R
H58B H 0.1264 -0.0657 0.0633 0.070 Uiso 1 calc R
F1 F 0.5603(2) 0.93201(18) 0.22374(9) 0.0582(5) Uani 1 d .
F2 F 0.6930(2) 1.13632(17) 0.23361(10) 0.0560(5) Uani 1 d .
F3 F 0.7042(3) 0.9835(2) 0.16942(14) 0.0916(10) Uani 1 d .
F4 F 0.7710(3) 1.0001(3) 0.26827(19) 0.1345(17) Uani 1 d .
B1 B 0.6853(4) 1.0144(4) 0.2240(2) 0.0522(9) Uani 1 d .

loop_
_atom_site_aniso_label
_atom_site_aniso_U_11
_atom_site_aniso_U_22
_atom_site_aniso_U_33
_atom_site_aniso_U_23
_atom_site_aniso_U_13
_atom_site_aniso_U_12
Ru1 0.02088(10) 0.02394(10) 0.02255(10) 0.00535(7) 0.00510(7) 0.00589(7)
Ru2 0.01964(10) 0.02352(10) 0.02203(10) 0.00556(7) 0.00512(7) 0.00501(7)
P1 0.0246(3) 0.0265(3) 0.0226(3) 0.0050(2) 0.0043(2) 0.0076(2)
P2 0.0219(3) 0.0255(3) 0.0217(3) 0.0060(2) 0.0054(2) 0.0053(2)
O1 0.0426(11) 0.0371(10) 0.0334(9) 0.0144(8) 0.0048(8) 0.0177(9)
O2 0.0259(9) 0.0470(11) 0.0382(10) 0.0143(9) 0.0027(8) 0.0131(8)
O3 0.0254(8) 0.0295(9) 0.0293(8) 0.0057(7) 0.0081(7) 0.0081(7)
O4 0.0246(8) 0.0274(8) 0.0254(8) 0.0078(6) 0.0091(6) 0.0083(7)
O5 0.0254(8) 0.0275(8) 0.0267(8) 0.0073(7) 0.0064(7) 0.0067(7)
O6 0.0201(8) 0.0247(8) 0.0261(8) 0.0027(6) 0.0038(6) 0.0049(7)
O7 0.0250(8) 0.0271(8) 0.0270(8) 0.0039(7) 0.0071(7) 0.0096(7)
C1 0.0304(12) 0.0281(12) 0.0257(11) 0.0056(9) 0.0056(10) 0.0061(10)
C2 0.0359(14) 0.0336(13) 0.0315(13) 0.0052(11) 0.0030(11) 0.0029(12)
C3 0.0353(15) 0.0397(16) 0.0522(18) 0.0124(14) 0.0038(13) 0.0039(13)
C4 0.0423(16) 0.0336(14) 0.0446(16) 0.0121(12) 0.0097(13) 0.0027(13)
C5 0.0418(15) 0.0355(14) 0.0400(15) 0.0146(12) 0.0140(12) 0.0159(13)
C6 0.0330(13) 0.0328(13) 0.0340(13) 0.0063(11) 0.0073(11) 0.0104(11)
C7 0.0279(12) 0.0300(12) 0.0238(11) 0.0052(9) 0.0059(9) 0.0086(10)
C8 0.0296(13) 0.0367(13) 0.0278(12) 0.0052(10) 0.0072(10) 0.0132(11)
C9 0.0298(13) 0.0432(15) 0.0350(13) 0.0035(11) 0.0108(11) 0.0118(12)
C10 0.0376(15) 0.0478(16) 0.0350(14) 0.0050(12) 0.0148(12) 0.0179(13)
C11 0.0443(16) 0.0426(15) 0.0268(12) 0.0035(11) 0.0113(12) 0.0137(13)
C12 0.0354(14) 0.0368(14) 0.0254(12) 0.0039(10) 0.0063(10) 0.0126(12)
C13 0.0298(12) 0.0327(13) 0.0252(11) 0.0061(10) 0.0023(10) 0.0093(11)
C14 0.0418(15) 0.0368(14) 0.0273(12) 0.0099(11) 0.0068(11) 0.0114(12)
C15 0.062(2) 0.0429(16) 0.0289(13) 0.0122(12) 0.0031(13) 0.0216(15)
C16 0.0564(19) 0.0459(17) 0.0369(15) 0.0081(13) -0.0079(14) 0.0238(16)
C17 0.0412(16) 0.0453(16) 0.0417(15) 0.0028(13) -0.0040(13) 0.0219(14)
C18 0.0293(13) 0.0368(14) 0.0323(13) 0.0048(11) 0.0011(10) 0.0128(11)
C19 0.0236(11) 0.0296(12) 0.0257(11) 0.0074(9) 0.0039(9) 0.0063(10)
C20 0.0252(12) 0.0345(13) 0.0279(12) 0.0072(10) 0.0043(10) 0.0071(11)
C21 0.0314(13) 0.0452(15) 0.0282(12) 0.0088(11) 0.0041(10) 0.0153(12)
C22 0.0384(15) 0.0485(16) 0.0329(13) 0.0113(12) 0.0047(11) 0.0223(13)
C23 0.0397(15) 0.0362(14) 0.0366(14) 0.0135(11) 0.0104(12) 0.0159(12)
C24 0.0331(13) 0.0297(12) 0.0323(12) 0.0085(10) 0.0075(10) 0.0108(11)
C25 0.0253(11) 0.0265(12) 0.0253(11) 0.0055(9) 0.0056(9) 0.0055(10)
C26 0.0280(12) 0.0300(12) 0.0285(12) 0.0078(10) 0.0076(10) 0.0101(10)
C27 0.0388(14) 0.0297(13) 0.0372(14) 0.0082(11) 0.0107(11) 0.0113(12)
C28 0.0440(16) 0.0315(13) 0.0370(14) 0.0005(11) 0.0103(12) 0.0129(12)
C29 0.0358(14) 0.0369(14) 0.0286(12) 0.0028(10) 0.0080(11) 0.0104(12)
C30 0.0321(13) 0.0348(13) 0.0266(12) 0.0074(10) 0.0095(10) 0.0114(11)
C31 0.0240(11) 0.0338(13) 0.0278(12) 0.0093(10) 0.0070(9) 0.0068(10)
C32 0.0285(13) 0.0332(13) 0.0323(13) 0.0057(10) 0.0083(10) 0.0049(11)
C33 0.0299(13) 0.0357(14) 0.0383(14) 0.0060(11) 0.0024(11) 0.0044(12)
C34 0.0243(12) 0.0380(15) 0.0474(16) 0.0116(12) 0.0107(11) 0.0023(11)
C35 0.0352(14) 0.0384(14) 0.0442(15) 0.0106(12) 0.0185(12) 0.0102(12)
C36 0.0294(13) 0.0349(13) 0.0317(13) 0.0070(10) 0.0107(10) 0.0059(11)
C37 0.0246(11) 0.0290(12) 0.0315(12) 0.0016(10) 0.0075(10) 0.0069(10)
C38 0.0282(12) 0.0277(12) 0.0300(12) 0.0100(9) 0.0128(10) 0.0074(10)
C39 0.0271(12) 0.0307(12) 0.0298(12) 0.0042(10) 0.0103(10) 0.0066(10)
C40 0.0294(13) 0.0312(13) 0.0321(12) 0.0079(10) 0.0129(10) 0.0081(11)
C41 0.0299(12) 0.0271(12) 0.0242(11) 0.0061(9) 0.0101(9) 0.0078(10)
C42 0.0346(13) 0.0328(13) 0.0284(12) 0.0090(10) 0.0105(10) 0.0147(11)
C43 0.0498(17) 0.0362(14) 0.0392(14) 0.0172(12) 0.0191(13) 0.0206(13)
C44 0.0461(17) 0.0369(15) 0.0572(18) 0.0231(14) 0.0281(15) 0.0132(13)
C45 0.0359(14) 0.0381(15) 0.0528(17) 0.0174(13) 0.0209(13) 0.0128(13)
C46 0.0289(14) 0.0438(16) 0.0513(17) 0.0134(13) 0.0159(12) 0.0120(12)
C47 0.0267(12) 0.0267(12) 0.0251(11) 0.0045(9) 0.0071(9) 0.0041(10)
C48 0.0278(12) 0.0297(12) 0.0253(11) 0.0054(9) 0.0083(10) 0.0058(10)
C49 0.0226(11) 0.0291(12) 0.0217(10) 0.0041(9) 0.0048(9) 0.0047(10)
C50 0.0262(12) 0.0333(13) 0.0285(12) 0.0068(10) 0.0047(10) 0.0083(11)
C51 0.0251(12) 0.0453(15) 0.0354(13) 0.0066(11) 0.0034(10) 0.0127(12)
C52 0.0237(12) 0.0410(15) 0.0454(16) 0.0053(12) 0.0039(11) 0.0028(12)
C53 0.0299(13) 0.0311(13) 0.0399(14) 0.0071(11) 0.0079(11) 0.0043(11)
C54 0.0360(14) 0.0266(12) 0.0366(14) 0.0070(10) 0.0026(11) 0.0042(11)
O8 0.0690(16) 0.0648(15) 0.0535(13) 0.0306(12) 0.0333(12) 0.0314(14)
C55 0.058(2) 0.064(2) 0.063(2) 0.0228(19) 0.0196(18) 0.0225(19)
C56 0.067(2) 0.067(2) 0.064(2) 0.0244(19) 0.0319(19) 0.031(2)
O9 0.0416(12) 0.0495(12) 0.0418(11) 0.0027(9) 0.0008(9) 0.0091(10)
C57 0.0450(18) 0.0504(18) 0.057(2) 0.0006(16) 0.0029(15) 0.0153(15)
C58 0.062(2) 0.0506(19) 0.0504(19) 0.0124(15) 0.0004(17) 0.0149(18)
F1 0.0626(12) 0.0419(10) 0.0648(12) 0.0092(9) 0.0328(10) 0.0069(9)
F2 0.0528(11) 0.0376(9) 0.0763(13) 0.0069(9) 0.0271(10) 0.0125(9)
F3 0.120(2) 0.0417(11) 0.133(2) 0.0199(13) 0.099(2) 0.0214(13)
F4 0.097(2) 0.0657(17) 0.187(4) -0.030(2) -0.070(2) 0.0395(17)
B1 0.043(2) 0.0370(18) 0.072(3) 0.0081(17) 0.0195(19) 0.0096(16)

loop_
_atom_type_symbol
_atom_type_description
_atom_type_scat_dispersion_real
_atom_type_scat_dispersion_imag
_atom_type_scat_source
C C 0.0181 0.0091 'International Tables Vol C Tables 4.2.6.8 and 6.1.1.4'
H H 0.0000 0.0000 'International Tables Vol C Tables 4.2.6.8 and 6.1.1.4'
B B 0.0090 0.0039 'International Tables Vol C Tables 4.2.6.8 and 6.1.1.4'
O O 0.0492 0.0322 'International Tables Vol C Tables 4.2.6.8 and 6.1.1.4'
F F 0.0727 0.0534 'International Tables Vol C Tables 4.2.6.8 and 6.1.1.4'
P P 0.2955 0.4335 'International Tables Vol C Tables 4.2.6.8 and 6.1.1.4'
Ru Ru 0.0552 3.2960 'International Tables Vol C Tables 4.2.6.8 and 6.1.1.4'

loop_
_exptl_crystal_face_index_h
_exptl_crystal_face_index_k
_exptl_crystal_face_index_l
_exptl_crystal_face_perp_dist
_exptl_oxdiff_crystal_face_indexfrac_h
_exptl_oxdiff_crystal_face_indexfrac_k
_exptl_oxdiff_crystal_face_indexfrac_l
_exptl_oxdiff_crystal_face_x
_exptl_oxdiff_crystal_face_y
_exptl_oxdiff_crystal_face_z
7 0 -8 0.0265 7.0062 0.0016 -8.0131 0.0644 -0.9733 0.3912
-7 0 6 0.0315 -7.0061 -0.0013 6.0111 0.0505 0.9218 -0.4412
1 7 -4 0.0263 1.0017 7.0067 -4.0033 0.4004 -0.1224 0.9619
1 -2 14 0.0768 1.0002 -2.0036 14.0126 -0.9253 0.2251 0.1554
-1 -7 -1 0.0315 -1.0015 -7.0060 -1.0016 -0.1133 -0.0064 -1.0869
-7 4 -1 0.0788 -7.0055 4.0031 -0.9950 0.5822 0.7931 -0.0578
-1 6 -10 0.0873 -0.9999 6.0065 -10.0079 0.8254 -0.0706 0.5032

loop_
_geom_angle_atom_site_label_1
_geom_angle_atom_site_label_2
_geom_angle_atom_site_label_3
_geom_angle
_geom_angle_site_symmetry_1
_geom_angle_site_symmetry_3
P1 Ru1 Ru2 126.289(16) . .
O3 Ru1 Ru2 120.15(5) . .
O3 Ru1 P1 94.79(5) . .
O3 Ru1 O4 87.93(7) . .
O3 Ru1 O6 91.30(6) . .
O3 Ru1 O7 164.40(7) . .
O4 Ru1 Ru2 49.48(4) . .
O4 Ru1 P1 98.10(5) . .
O4 Ru1 O6 75.57(6) . .
O6 Ru1 Ru2 44.78(4) . .
O6 Ru1 P1 171.07(4) . .
O7 Ru1 Ru2 44.54(5) . .
O7 Ru1 P1 94.72(5) . .
O7 Ru1 O4 78.51(6) . .
O7 Ru1 O6 77.97(6) . .
C37 Ru1 Ru2 121.21(8) . .
C37 Ru1 P1 91.38(8) . .
C37 Ru1 O3 95.13(9) . .
C37 Ru1 O4 169.77(9) . .
C37 Ru1 O6 94.57(9) . .
C37 Ru1 O7 96.97(9) . .
P2 Ru2 Ru1 126.622(16) . .
O4 Ru2 Ru1 44.95(4) . .
O4 Ru2 P2 171.47(4) . .
O5 Ru2 Ru1 119.64(5) . .
O5 Ru2 P2 93.90(5) . .
O5 Ru2 O4 90.85(6) . .
O5 Ru2 O6 87.97(7) . .
O5 Ru2 O7 163.70(7) . .
O6 Ru2 Ru1 48.75(4) . .
O6 Ru2 P2 97.93(5) . .
O6 Ru2 O4 75.14(6) . .
O7 Ru2 Ru1 44.28(4) . .
O7 Ru2 P2 99.47(5) . .
O7 Ru2 O4 74.77(6) . .
O7 Ru2 O6 81.03(6) . .
C38 Ru2 Ru1 123.73(8) . .
C38 Ru2 P2 90.00(8) . .
C38 Ru2 O4 96.71(8) . .
C38 Ru2 O5 94.26(9) . .
C38 Ru2 O6 171.60(9) . .
C38 Ru2 O7 95.01(9) . .
C1 P1 Ru1 113.16(8) . .
C7 P1 Ru1 111.91(8) . .
C7 P1 C1 111.48(12) . .
C7 P1 C13 103.63(11) . .
C13 P1 Ru1 113.08(8) . .
C13 P1 C1 102.85(12) . .
C19 P2 Ru2 113.62(8) . .
C19 P2 C31 105.53(11) . .
C25 P2 Ru2 110.97(8) . .
C25 P2 C19 104.58(11) . .
C25 P2 C31 106.02(11) . .
C31 P2 Ru2 115.27(8) . .
C39 O3 Ru1 129.89(16) . .
Ru1 O4 Ru2 85.57(6) . .
C41 O4 Ru1 127.19(15) . .
C41 O4 Ru2 122.63(14) . .
C47 O5 Ru2 129.75(16) . .
Ru2 O6 Ru1 86.47(6) . .
C49 O6 Ru1 123.19(14) . .
C49 O6 Ru2 127.44(15) . .
Ru1 O7 Ru2 91.18(7) . .
P1 C1 H1 105.8 . .
C2 C1 P1 116.24(18) . .
C2 C1 H1 105.8 . .
C6 C1 P1 113.46(18) . .
C6 C1 H1 105.8 . .
C6 C1 C2 108.8(2) . .
C1 C2 H2A 109.6 . .
C1 C2 H2B 109.6 . .
H2A C2 H2B 108.1 . .
C3 C2 C1 110.3(2) . .
C3 C2 H2A 109.6 . .
C3 C2 H2B 109.6 . .
C2 C3 H3A 109.3 . .
C2 C3 H3B 109.3 . .
H3A C3 H3B 107.9 . .
C4 C3 C2 111.7(3) . .
C4 C3 H3A 109.3 . .
C4 C3 H3B 109.3 . .
C3 C4 H4A 109.4 . .
C3 C4 H4B 109.4 . .
H4A C4 H4B 108.0 . .
C5 C4 C3 111.2(3) . .
C5 C4 H4A 109.4 . .
C5 C4 H4B 109.4 . .
C4 C5 H5A 109.4 . .
C4 C5 H5B 109.4 . .
C4 C5 C6 111.1(2) . .
H5A C5 H5B 108.0 . .
C6 C5 H5A 109.4 . .
C6 C5 H5B 109.4 . .
C1 C6 C5 110.6(2) . .
C1 C6 H6A 109.5 . .
C1 C6 H6B 109.5 . .
C5 C6 H6A 109.5 . .
C5 C6 H6B 109.5 . .
H6A C6 H6B 108.1 . .
P1 C7 H7 104.7 . .
C8 C7 P1 115.37(17) . .
C8 C7 H7 104.7 . .
C12 C7 P1 116.64(18) . .
C12 C7 H7 104.7 . .
C12 C7 C8 109.4(2) . .
C7 C8 H8A 109.8 . .
C7 C8 H8B 109.8 . .
H8A C8 H8B 108.2 . .
C9 C8 C7 109.6(2) . .
C9 C8 H8A 109.8 . .
C9 C8 H8B 109.8 . .
C8 C9 H9A 109.3 . .
C8 C9 H9B 109.3 . .
H9A C9 H9B 108.0 . .
C10 C9 C8 111.5(2) . .
C10 C9 H9A 109.3 . .
C10 C9 H9B 109.3 . .
C9 C10 H10A 109.4 . .
C9 C10 H10B 109.4 . .
H10A C10 H10B 108.0 . .
C11 C10 C9 111.3(2) . .
C11 C10 H10A 109.4 . .
C11 C10 H10B 109.4 . .
C10 C11 H11A 109.4 . .
C10 C11 H11B 109.4 . .
C10 C11 C12 111.2(2) . .
H11A C11 H11B 108.0 . .
C12 C11 H11A 109.4 . .
C12 C11 H11B 109.4 . .
C7 C12 H12A 109.7 . .
C7 C12 H12B 109.7 . .
C11 C12 C7 110.0(2) . .
C11 C12 H12A 109.7 . .
C11 C12 H12B 109.7 . .
H12A C12 H12B 108.2 . .
P1 C13 H13 106.4 . .
C14 C13 P1 115.10(19) . .
C14 C13 H13 106.4 . .
C14 C13 C18 111.1(2) . .
C18 C13 P1 110.80(17) . .
C18 C13 H13 106.4 . .
C13 C14 H14A 109.6 . .
C13 C14 H14B 109.6 . .
C13 C14 C15 110.1(2) . .
H14A C14 H14B 108.2 . .
C15 C14 H14A 109.6 . .
C15 C14 H14B 109.6 . .
C14 C15 H15A 109.3 . .
C14 C15 H15B 109.3 . .
H15A C15 H15B 108.0 . .
C16 C15 C14 111.6(2) . .
C16 C15 H15A 109.3 . .
C16 C15 H15B 109.3 . .
C15 C16 H16A 109.4 . .
C15 C16 H16B 109.4 . .
H16A C16 H16B 108.0 . .
C17 C16 C15 111.4(3) . .
C17 C16 H16A 109.4 . .
C17 C16 H16B 109.4 . .
C16 C17 H17A 109.5 . .
C16 C17 H17B 109.5 . .
C16 C17 C18 110.7(3) . .
H17A C17 H17B 108.1 . .
C18 C17 H17A 109.5 . .
C18 C17 H17B 109.5 . .
C13 C18 H18A 109.4 . .
C13 C18 H18B 109.4 . .
C17 C18 C13 111.1(2) . .
C17 C18 H18A 109.4 . .
C17 C18 H18B 109.4 . .
H18A C18 H18B 108.0 . .
P2 C19 H19 107.0 . .
C20 C19 P2 113.83(17) . .
C20 C19 H19 107.0 . .
C24 C19 P2 110.91(17) . .
C24 C19 H19 107.0 . .
C24 C19 C20 110.8(2) . .
C19 C20 H20A 109.6 . .
C19 C20 H20B 109.6 . .
H20A C20 H20B 108.1 . .
C21 C20 C19 110.2(2) . .
C21 C20 H20A 109.6 . .
C21 C20 H20B 109.6 . .
C20 C21 H21A 109.2 . .
C20 C21 H21B 109.2 . .
H21A C21 H21B 107.9 . .
C22 C21 C20 112.2(2) . .
C22 C21 H21A 109.2 . .
C22 C21 H21B 109.2 . .
C21 C22 H22A 109.5 . .
C21 C22 H22B 109.5 . .
H22A C22 H22B 108.1 . .
C23 C22 C21 110.6(2) . .
C23 C22 H22A 109.5 . .
C23 C22 H22B 109.5 . .
C22 C23 H23A 109.4 . .
C22 C23 H23B 109.4 . .
C22 C23 C24 111.1(2) . .
H23A C23 H23B 108.0 . .
C24 C23 H23A 109.4 . .
C24 C23 H23B 109.4 . .
C19 C24 H24A 109.1 . .
C19 C24 H24B 109.1 . .
C23 C24 C19 112.5(2) . .
C23 C24 H24A 109.1 . .
C23 C24 H24B 109.1 . .
H24A C24 H24B 107.8 . .
P2 C25 H25 105.1 . .
C26 C25 P2 113.90(16) . .
C26 C25 H25 105.1 . .
C30 C25 P2 116.91(17) . .
C30 C25 H25 105.1 . .
C30 C25 C26 109.4(2) . .
C25 C26 H26A 109.7 . .
C25 C26 H26B 109.7 . .
H26A C26 H26B 108.2 . .
C27 C26 C25 109.7(2) . .
C27 C26 H26A 109.7 . .
C27 C26 H26B 109.7 . .
C26 C27 H27A 109.1 . .
C26 C27 H27B 109.1 . .
C26 C27 C28 112.5(2) . .
H27A C27 H27B 107.8 . .
C28 C27 H27A 109.1 . .
C28 C27 H27B 109.1 . .
C27 C28 H28A 109.3 . .
C27 C28 H28B 109.3 . .
H28A C28 H28B 108.0 . .
C29 C28 C27 111.4(2) . .
C29 C28 H28A 109.3 . .
C29 C28 H28B 109.3 . .
C28 C29 H29A 109.4 . .
C28 C29 H29B 109.4 . .
H29A C29 H29B 108.0 . .
C30 C29 C28 111.2(2) . .
C30 C29 H29A 109.4 . .
C30 C29 H29B 109.4 . .
C25 C30 H30A 109.7 . .
C25 C30 H30B 109.7 . .
C29 C30 C25 110.0(2) . .
C29 C30 H30A 109.7 . .
C29 C30 H30B 109.7 . .
H30A C30 H30B 108.2 . .
P2 C31 H31 106.2 . .
C32 C31 P2 115.37(17) . .
C32 C31 H31 106.2 . .
C32 C31 C36 108.7(2) . .
C36 C31 P2 113.52(17) . .
C36 C31 H31 106.2 . .
C31 C32 H32A 109.4 . .
C31 C32 H32B 109.4 . .
C31 C32 C33 111.0(2) . .
H32A C32 H32B 108.0 . .
C33 C32 H32A 109.4 . .
C33 C32 H32B 109.4 . .
C32 C33 H33A 109.4 . .
C32 C33 H33B 109.4 . .
H33A C33 H33B 108.0 . .
C34 C33 C32 111.3(2) . .
C34 C33 H33A 109.4 . .
C34 C33 H33B 109.4 . .
C33 C34 H34A 109.5 . .
C33 C34 H34B 109.5 . .
H34A C34 H34B 108.1 . .
C35 C34 C33 110.7(2) . .
C35 C34 H34A 109.5 . .
C35 C34 H34B 109.5 . .
C34 C35 H35A 109.4 . .
C34 C35 H35B 109.4 . .
C34 C35 C36 111.0(2) . .
H35A C35 H35B 108.0 . .
C36 C35 H35A 109.4 . .
C36 C35 H35B 109.4 . .
C31 C36 H36A 109.4 . .
C31 C36 H36B 109.4 . .
C35 C36 C31 111.0(2) . .
C35 C36 H36A 109.4 . .
C35 C36 H36B 109.4 . .
H36A C36 H36B 108.0 . .
O1 C37 Ru1 173.9(2) . .
O2 C38 Ru2 176.3(2) . .
O3 C39 C40 125.1(2) . .
O3 C39 C46 115.0(2) . .
C40 C39 C46 119.9(2) . .
C41 C40 C39 124.0(2) . .
C45 C40 C39 117.6(2) . .
C45 C40 C41 118.4(2) . .
O4 C41 C40 124.7(2) . .
O4 C41 C42 117.2(2) . .
C42 C41 C40 118.0(2) . .
C41 C42 H42 119.3 . .
C43 C42 C41 121.5(3) . .
C43 C42 H42 119.3 . .
C42 C43 H43 119.7 . .
C42 C43 C44 120.7(3) . .
C44 C43 H43 119.7 . .
C43 C44 H44 120.4 . .
C45 C44 C43 119.2(3) . .
C45 C44 H44 120.4 . .
C40 C45 H45 119.0 . .
C44 C45 C40 121.9(3) . .
C44 C45 H45 119.0 . .
C39 C46 H46A 109.5 . .
C39 C46 H46B 109.5 . .
C39 C46 H46C 109.5 . .
H46A C46 H46B 109.5 . .
H46A C46 H46C 109.5 . .
H46B C46 H46C 109.5 . .
O5 C47 C48 125.3(2) . .
O5 C47 C54 114.7(2) . .
C48 C47 C54 120.0(2) . .
C49 C48 C47 124.5(2) . .
C53 C48 C47 118.1(2) . .
C53 C48 C49 117.4(2) . .
O6 C49 C48 124.4(2) . .
O6 C49 C50 116.9(2) . .
C50 C49 C48 118.7(2) . .
C49 C50 H50 119.2 . .
C51 C50 C49 121.6(3) . .
C51 C50 H50 119.2 . .
C50 C51 H51 119.6 . .
C50 C51 C52 120.7(3) . .
C52 C51 H51 119.6 . .
C51 C52 H52 120.4 . .
C53 C52 C51 119.2(3) . .
C53 C52 H52 120.4 . .
C48 C53 H53 118.9 . .
C52 C53 C48 122.3(3) . .
C52 C53 H53 118.9 . .
C47 C54 H54A 109.5 . .
C47 C54 H54B 109.5 . .
C47 C54 H54C 109.5 . .
H54A C54 H54B 109.5 . .
H54A C54 H54C 109.5 . .
H54B C54 H54C 109.5 . .
C56 O8 C55 108.8(3) . .
O8 C55 H55A 109.5 . .
O8 C55 H55B 109.5 . .
O8 C55 C56 110.6(3) . 2_566
H55A C55 H55B 108.1 . .
C56 C55 H55A 109.5 2_566 .
C56 C55 H55B 109.5 2_566 .
O8 C56 C55 112.0(3) . 2_566
O8 C56 H56A 109.2 . .
O8 C56 H56B 109.2 . .
C55 C56 H56A 109.2 2_566 .
C55 C56 H56B 109.2 2_566 .
H56A C56 H56B 107.9 . .
C58 O9 C57 108.9(3) . .
O9 C57 H57A 109.4 . .
O9 C57 H57B 109.4 . .
O9 C57 C58 111.2(3) . 2
H57A C57 H57B 108.0 . .
C58 C57 H57A 109.4 2 .
C58 C57 H57B 109.4 2 .
O9 C58 C57 112.4(3) . 2
O9 C58 H58A 109.1 . .
O9 C58 H58B 109.1 . .
C57 C58 H58A 109.1 2 .
C57 C58 H58B 109.1 2 .
H58A C58 H58B 107.9 . .
F2 B1 F1 109.3(3) . .
F3 B1 F1 106.8(3) . .
F3 B1 F2 110.2(3) . .
F4 B1 F1 107.9(4) . .
F4 B1 F2 110.0(3) . .
F4 B1 F3 112.6(4) . .

loop_
_geom_bond_atom_site_label_1
_geom_bond_atom_site_label_2
_geom_bond_distance
_geom_bond_site_symmetry_2
Ru1 Ru2 2.9484(2) .
Ru1 P1 2.2962(6) .
Ru1 O3 2.0492(17) .
Ru1 O4 2.0893(16) .
Ru1 O6 2.2210(16) .
Ru1 O7 2.0590(16) .
Ru1 C37 1.822(3) .
Ru2 P2 2.2989(6) .
Ru2 O4 2.2481(16) .
Ru2 O5 2.0490(17) .
Ru2 O6 2.0810(16) .
Ru2 O7 2.0685(16) .
Ru2 C38 1.820(3) .
P1 C1 1.863(3) .
P1 C7 1.853(3) .
P1 C13 1.854(2) .
P2 C19 1.857(2) .
P2 C25 1.853(2) .
P2 C31 1.862(3) .
O1 C37 1.161(3) .
O2 C38 1.156(3) .
O3 C39 1.253(3) .
O4 C41 1.329(3) .
O5 C47 1.252(3) .
O6 C49 1.331(3) .
C1 H1 1.0000 .
C1 C2 1.538(4) .
C1 C6 1.521(4) .
C2 H2A 0.9900 .
C2 H2B 0.9900 .
C2 C3 1.524(4) .
C3 H3A 0.9900 .
C3 H3B 0.9900 .
C3 C4 1.519(4) .
C4 H4A 0.9900 .
C4 H4B 0.9900 .
C4 C5 1.517(4) .
C5 H5A 0.9900 .
C5 H5B 0.9900 .
C5 C6 1.535(4) .
C6 H6A 0.9900 .
C6 H6B 0.9900 .
C7 H7 1.0000 .
C7 C8 1.547(3) .
C7 C12 1.530(3) .
C8 H8A 0.9900 .
C8 H8B 0.9900 .
C8 C9 1.538(3) .
C9 H9A 0.9900 .
C9 H9B 0.9900 .
C9 C10 1.525(4) .
C10 H10A 0.9900 .
C10 H10B 0.9900 .
C10 C11 1.523(4) .
C11 H11A 0.9900 .
C11 H11B 0.9900 .
C11 C12 1.528(4) .
C12 H12A 0.9900 .
C12 H12B 0.9900 .
C13 H13 1.0000 .
C13 C14 1.524(4) .
C13 C18 1.544(4) .
C14 H14A 0.9900 .
C14 H14B 0.9900 .
C14 C15 1.530(4) .
C15 H15A 0.9900 .
C15 H15B 0.9900 .
C15 C16 1.514(5) .
C16 H16A 0.9900 .
C16 H16B 0.9900 .
C16 C17 1.514(5) .
C17 H17A 0.9900 .
C17 H17B 0.9900 .
C17 C18 1.531(4) .
C18 H18A 0.9900 .
C18 H18B 0.9900 .
C19 H19 1.0000 .
C19 C20 1.539(3) .
C19 C24 1.537(3) .
C20 H20A 0.9900 .
C20 H20B 0.9900 .
C20 C21 1.529(3) .
C21 H21A 0.9900 .
C21 H21B 0.9900 .
C21 C22 1.523(4) .
C22 H22A 0.9900 .
C22 H22B 0.9900 .
C22 C23 1.516(4) .
C23 H23A 0.9900 .
C23 H23B 0.9900 .
C23 C24 1.524(3) .
C24 H24A 0.9900 .
C24 H24B 0.9900 .
C25 H25 1.0000 .
C25 C26 1.548(3) .
C25 C30 1.536(3) .
C26 H26A 0.9900 .
C26 H26B 0.9900 .
C26 C27 1.534(4) .
C27 H27A 0.9900 .
C27 H27B 0.9900 .
C27 C28 1.534(4) .
C28 H28A 0.9900 .
C28 H28B 0.9900 .
C28 C29 1.524(4) .
C29 H29A 0.9900 .
C29 H29B 0.9900 .
C29 C30 1.520(4) .
C30 H30A 0.9900 .
C30 H30B 0.9900 .
C31 H31 1.0000 .
C31 C32 1.521(4) .
C31 C36 1.545(3) .
C32 H32A 0.9900 .
C32 H32B 0.9900 .
C32 C33 1.535(4) .
C33 H33A 0.9900 .
C33 H33B 0.9900 .
C33 C34 1.519(4) .
C34 H34A 0.9900 .
C34 H34B 0.9900 .
C34 C35 1.507(4) .
C35 H35A 0.9900 .
C35 H35B 0.9900 .
C35 C36 1.526(4) .
C36 H36A 0.9900 .
C36 H36B 0.9900 .
C39 C40 1.468(4) .
C39 C46 1.499(4) .
C40 C41 1.427(4) .
C40 C45 1.413(4) .
C41 C42 1.410(3) .
C42 H42 0.9500 .
C42 C43 1.370(4) .
C43 H43 0.9500 .
C43 C44 1.397(4) .
C44 H44 0.9500 .
C44 C45 1.371(4) .
C45 H45 0.9500 .
C46 H46A 0.9800 .
C46 H46B 0.9800 .
C46 H46C 0.9800 .
C47 C48 1.454(4) .
C47 C54 1.499(3) .
C48 C49 1.423(4) .
C48 C53 1.420(4) .
C49 C50 1.409(3) .
C50 H50 0.9500 .
C50 C51 1.369(4) .
C51 H51 0.9500 .
C51 C52 1.381(4) .
C52 H52 0.9500 .
C52 C53 1.381(4) .
C53 H53 0.9500 .
C54 H54A 0.9800 .
C54 H54B 0.9800 .
C54 H54C 0.9800 .
O8 C55 1.444(4) .
O8 C56 1.418(5) .
C55 H55A 0.9900 .
C55 H55B 0.9900 .
C55 C56 1.460(5) 2_566
C56 C55 1.460(5) 2_566
C56 H56A 0.9900 .
C56 H56B 0.9900 .
O9 C57 1.429(4) .
O9 C58 1.423(4) .
C57 H57A 0.9900 .
C57 H57B 0.9900 .
C57 C58 1.464(5) 2
C58 C57 1.464(5) 2
C58 H58A 0.9900 .
C58 H58B 0.9900 .
F1 B1 1.402(4) .
F2 B1 1.392(4) .
F3 B1 1.379(5) .
F4 B1 1.364(5) .

loop_
_geom_torsion_atom_site_label_1
_geom_torsion_atom_site_label_2
_geom_torsion_atom_site_label_3
_geom_torsion_atom_site_label_4
_geom_torsion
_geom_torsion_site_symmetry_4
Ru1 Ru2 P2 C19 -24.71(9) .
Ru1 Ru2 P2 C25 -142.21(8) .
Ru1 Ru2 P2 C31 97.28(9) .
Ru1 Ru2 O4 C41 132.09(19) .
Ru1 Ru2 O5 C47 30.0(2) .
Ru1 Ru2 O6 C49 -130.1(2) .
Ru1 Ru2 C38 O2 33(4) .
Ru1 P1 C1 C2 -148.50(18) .
Ru1 P1 C1 C6 84.25(18) .
Ru1 P1 C7 C8 -55.1(2) .
Ru1 P1 C7 C12 174.44(16) .
Ru1 P1 C13 C14 -73.7(2) .
Ru1 P1 C13 C18 53.4(2) .
Ru1 O3 C39 C40 10.8(4) .
Ru1 O3 C39 C46 -169.87(18) .
Ru1 O4 C41 C40 1.5(3) .
Ru1 O4 C41 C42 -178.71(16) .
Ru1 O6 C49 C48 -114.1(2) .
Ru1 O6 C49 C50 66.4(3) .
Ru2 Ru1 P1 C1 88.31(9) .
Ru2 Ru1 P1 C7 -144.72(9) .
Ru2 Ru1 P1 C13 -28.13(10) .
Ru2 Ru1 O3 C39 27.7(2) .
Ru2 Ru1 O4 C41 -128.3(2) .
Ru2 Ru1 O6 C49 133.43(19) .
Ru2 Ru1 C37 O1 37(2) .
Ru2 P2 C19 C20 -72.14(18) .
Ru2 P2 C19 C24 53.66(19) .
Ru2 P2 C25 C26 -59.89(18) .
Ru2 P2 C25 C30 170.85(16) .
Ru2 P2 C31 C32 -33.2(2) .
Ru2 P2 C31 C36 -159.63(16) .
Ru2 O4 C41 C40 -110.3(2) .
Ru2 O4 C41 C42 69.5(3) .
Ru2 O5 C47 C48 10.5(4) .
Ru2 O5 C47 C54 -169.58(17) .
Ru2 O6 C49 C48 -0.1(3) .
Ru2 O6 C49 C50 -179.49(16) .
P1 Ru1 Ru2 P2 -115.15(3) .
P1 Ru1 Ru2 O4 66.57(6) .
P1 Ru1 Ru2 O5 123.48(6) .
P1 Ru1 Ru2 O6 179.89(6) .
P1 Ru1 Ru2 O7 -53.09(7) .
P1 Ru1 Ru2 C38 4.61(9) .
P1 Ru1 O3 C39 -109.7(2) .
P1 Ru1 O4 Ru2 -131.66(4) .
P1 Ru1 O4 C41 100.01(18) .
P1 Ru1 O6 Ru2 -0.6(3) .
P1 Ru1 O6 C49 132.8(3) .
P1 Ru1 O7 Ru2 139.71(5) .
P1 Ru1 C37 O1 172(2) .
P1 C1 C2 C3 171.3(2) .
P1 C1 C6 C5 -169.49(18) .
P1 C7 C8 C9 166.84(18) .
P1 C7 C12 C11 -166.64(19) .
P1 C13 C14 C15 -177.54(19) .
P1 C13 C18 C17 175.3(2) .
P2 Ru2 O4 Ru1 -9.4(3) .
P2 Ru2 O4 C41 122.7(3) .
P2 Ru2 O5 C47 -106.6(2) .
P2 Ru2 O6 Ru1 -132.76(4) .
P2 Ru2 O6 C49 97.18(18) .
P2 Ru2 O7 Ru1 134.04(5) .
P2 Ru2 C38 O2 169(4) .
P2 C19 C20 C21 179.85(17) .
P2 C19 C24 C23 178.43(18) .
P2 C25 C26 C27 168.61(17) .
P2 C25 C30 C29 -167.66(18) .
P2 C31 C32 C33 173.95(18) .
P2 C31 C36 C35 -172.30(18) .
O3 Ru1 Ru2 P2 121.74(6) .
O3 Ru1 Ru2 O4 -56.54(8) .
O3 Ru1 Ru2 O5 0.37(7) .
O3 Ru1 Ru2 O6 56.78(8) .
O3 Ru1 Ru2 O7 -176.20(9) .
O3 Ru1 Ru2 C38 -118.50(11) .
O3 Ru1 P1 C1 -138.31(10) .
O3 Ru1 P1 C7 -11.34(10) .
O3 Ru1 P1 C13 105.25(11) .
O3 Ru1 O4 Ru2 133.79(6) .
O3 Ru1 O4 C41 5.47(18) .
O3 Ru1 O6 Ru2 -133.65(6) .
O3 Ru1 O6 C49 -0.22(18) .
O3 Ru1 O7 Ru2 12.3(3) .
O3 Ru1 C37 O1 -93(2) .
O3 C39 C40 C41 0.3(4) .
O3 C39 C40 C45 -179.7(3) .
O4 Ru1 Ru2 P2 178.27(6) .
O4 Ru1 Ru2 O5 56.90(8) .
O4 Ru1 Ru2 O6 113.31(8) .
O4 Ru1 Ru2 O7 -119.66(9) .
O4 Ru1 Ru2 C38 -61.96(11) .
O4 Ru1 P1 C1 133.11(10) .
O4 Ru1 P1 C7 -99.92(10) .
O4 Ru1 P1 C13 16.66(11) .
O4 Ru1 O3 C39 -11.7(2) .
O4 Ru1 O6 Ru2 -46.12(6) .
O4 Ru1 O6 C49 87.30(18) .
O4 Ru1 O7 Ru2 42.38(6) .
O4 Ru1 C37 O1 14(3) .
O4 Ru2 P2 C19 -16.5(3) .
O4 Ru2 P2 C25 -134.0(3) .
O4 Ru2 P2 C31 105.5(3) .
O4 Ru2 O5 C47 66.3(2) .
O4 Ru2 O6 Ru1 42.16(5) .
O4 Ru2 O6 C49 -87.89(18) .
O4 Ru2 O7 Ru1 -39.51(6) .
O4 Ru2 C38 O2 -6(4) .
O4 C41 C42 C43 -176.7(2) .
O5 Ru2 P2 C19 107.24(10) .
O5 Ru2 P2 C25 -10.27(10) .
O5 Ru2 P2 C31 -130.78(10) .
O5 Ru2 O4 Ru1 -133.27(6) .
O5 Ru2 O4 C41 -1.18(18) .
O5 Ru2 O6 Ru1 133.58(6) .
O5 Ru2 O6 C49 3.52(18) .
O5 Ru2 O7 Ru1 -10.7(3) .
O5 Ru2 C38 O2 -97(4) .
O5 C47 C48 C49 -4.3(4) .
O5 C47 C48 C53 177.4(2) .
O6 Ru1 Ru2 P2 64.96(6) .
O6 Ru1 Ru2 O4 -113.31(8) .
O6 Ru1 Ru2 O5 -56.41(8) .
O6 Ru1 Ru2 O7 127.03(9) .
O6 Ru1 Ru2 C38 -175.28(11) .
O6 Ru1 P1 C1 88.8(3) .
O6 Ru1 P1 C7 -144.2(3) .
O6 Ru1 P1 C13 -27.6(3) .
O6 Ru1 O3 C39 63.8(2) .
O6 Ru1 O4 Ru2 41.91(5) .
O6 Ru1 O4 C41 -86.41(18) .
O6 Ru1 O7 Ru2 -35.10(6) .
O6 Ru1 C37 O1 -1(2) .
O6 Ru2 P2 C19 18.75(10) .
O6 Ru2 P2 C25 -98.76(10) .
O6 Ru2 P2 C31 140.73(10) .
O6 Ru2 O4 Ru1 -45.59(6) .
O6 Ru2 O4 C41 86.50(18) .
O6 Ru2 O5 C47 -8.8(2) .
O6 Ru2 O7 Ru1 37.42(6) .
O6 Ru2 C38 O2 8(4) .
O6 C49 C50 C51 -178.2(2) .
O7 Ru1 Ru2 P2 -62.07(7) .
O7 Ru1 Ru2 O4 119.66(9) .
O7 Ru1 Ru2 O5 176.56(8) .
O7 Ru1 Ru2 O6 -127.03(9) .
O7 Ru1 Ru2 C38 57.70(11) .
O7 Ru1 P1 C1 54.07(10) .
O7 Ru1 P1 C7 -178.96(10) .
O7 Ru1 P1 C13 -62.37(11) .
O7 Ru1 O3 C39 17.7(4) .
O7 Ru1 O4 Ru2 -38.46(6) .
O7 Ru1 O4 C41 -166.78(19) .
O7 Ru1 O6 Ru2 34.93(6) .
O7 Ru1 O6 C49 168.36(18) .
O7 Ru1 C37 O1 77(2) .
O7 Ru2 P2 C19 -63.41(10) .
O7 Ru2 P2 C25 179.08(9) .
O7 Ru2 P2 C31 58.57(10) .
O7 Ru2 O4 Ru1 38.96(6) .
O7 Ru2 O4 C41 171.05(18) .
O7 Ru2 O5 C47 38.6(4) .
O7 Ru2 O6 Ru1 -34.35(6) .
O7 Ru2 O6 C49 -164.41(19) .
O7 Ru2 C38 O2 70(4) .
C1 P1 C7 C8 72.8(2) .
C1 P1 C7 C12 -57.7(2) .
C1 P1 C13 C14 163.94(19) .
C1 P1 C13 C18 -69.0(2) .
C1 C2 C3 C4 57.0(3) .
C2 C1 C6 C5 59.5(3) .
C2 C3 C4 C5 -54.3(4) .
C3 C4 C5 C6 54.1(3) .
C4 C5 C6 C1 -57.6(3) .
C6 C1 C2 C3 -59.2(3) .
C7 P1 C1 C2 84.3(2) .
C7 P1 C1 C6 -42.9(2) .
C7 P1 C13 C14 47.7(2) .
C7 P1 C13 C18 174.82(19) .
C7 C8 C9 C10 56.7(3) .
C8 C7 C12 C11 60.1(3) .
C8 C9 C10 C11 -54.6(3) .
C9 C10 C11 C12 55.0(3) .
C10 C11 C12 C7 -58.1(3) .
C12 C7 C8 C9 -59.3(3) .
C13 P1 C1 C2 -26.2(2) .
C13 P1 C1 C6 -153.41(18) .
C13 P1 C7 C8 -177.23(19) .
C13 P1 C7 C12 52.3(2) .
C13 C14 C15 C16 -56.7(3) .
C14 C13 C18 C17 -55.5(3) .
C14 C15 C16 C17 57.3(3) .
C15 C16 C17 C18 -56.1(3) .
C16 C17 C18 C13 55.1(3) .
C18 C13 C14 C15 55.5(3) .
C19 P2 C25 C26 177.22(17) .
C19 P2 C25 C30 48.0(2) .
C19 P2 C31 C32 93.0(2) .
C19 P2 C31 C36 -33.4(2) .
C19 C20 C21 C22 -56.5(3) .
C20 C19 C24 C23 -54.1(3) .
C20 C21 C22 C23 57.3(3) .
C21 C22 C23 C24 -55.5(3) .
C22 C23 C24 C19 54.8(3) .
C24 C19 C20 C21 54.0(3) .
C25 P2 C19 C20 49.0(2) .
C25 P2 C19 C24 174.81(18) .
C25 P2 C31 C32 -156.39(18) .
C25 P2 C31 C36 77.2(2) .
C25 C26 C27 C28 54.7(3) .
C26 C25 C30 C29 61.0(3) .
C26 C27 C28 C29 -52.7(3) .
C27 C28 C29 C30 54.3(3) .
C28 C29 C30 C25 -59.0(3) .
C30 C25 C26 C27 -58.5(3) .
C31 P2 C19 C20 160.62(18) .
C31 P2 C19 C24 -73.6(2) .
C31 P2 C25 C26 65.96(19) .
C31 P2 C25 C30 -63.3(2) .
C31 C32 C33 C34 57.2(3) .
C32 C31 C36 C35 57.8(3) .
C32 C33 C34 C35 -55.9(3) .
C33 C34 C35 C36 56.4(3) .
C34 C35 C36 C31 -58.0(3) .
C36 C31 C32 C33 -57.2(3) .
C37 Ru1 Ru2 P2 3.52(9) .
C37 Ru1 Ru2 O4 -174.75(11) .
C37 Ru1 Ru2 O5 -117.85(11) .
C37 Ru1 Ru2 O6 -61.44(11) .
C37 Ru1 Ru2 O7 65.59(11) .
C37 Ru1 Ru2 C38 123.29(12) .
C37 Ru1 P1 C1 -43.04(12) .
C37 Ru1 P1 C7 83.93(12) .
C37 Ru1 P1 C13 -159.49(12) .
C37 Ru1 O3 C39 158.5(2) .
C37 Ru1 O4 Ru2 26.1(5) .
C37 Ru1 O4 C41 -102.2(5) .
C37 Ru1 O6 Ru2 131.10(9) .
C37 Ru1 O6 C49 -95.47(18) .
C37 Ru1 O7 Ru2 -128.31(9) .
C38 Ru2 P2 C19 -158.49(12) .
C38 Ru2 P2 C25 84.00(11) .
C38 Ru2 P2 C31 -36.51(12) .
C38 Ru2 O4 Ru1 132.34(9) .
C38 Ru2 O4 C41 -95.57(19) .
C38 Ru2 O5 C47 163.1(2) .
C38 Ru2 O6 Ru1 28.0(6) .
C38 Ru2 O6 C49 -102.1(6) .
C38 Ru2 O7 Ru1 -135.12(9) .
C39 C40 C41 O4 -6.6(4) .
C39 C40 C41 C42 173.6(2) .
C39 C40 C45 C44 -175.2(3) .
C40 C41 C42 C43 3.2(4) .
C41 C40 C45 C44 4.8(4) .
C41 C42 C43 C44 1.9(4) .
C42 C43 C44 C45 -3.7(5) .
C43 C44 C45 C40 0.2(5) .
C45 C40 C41 O4 173.4(2) .
C45 C40 C41 C42 -6.4(4) .
C46 C39 C40 C41 -179.0(2) .
C46 C39 C40 C45 1.0(4) .
C47 C48 C49 O6 -1.1(4) .
C47 C48 C49 C50 178.3(2) .
C47 C48 C53 C52 -179.2(3) .
C48 C49 C50 C51 2.3(4) .
C49 C48 C53 C52 2.4(4) .
C49 C50 C51 C52 0.1(4) .
C50 C51 C52 C53 -1.2(4) .
C51 C52 C53 C48 -0.1(4) .
C53 C48 C49 O6 177.1(2) .
C53 C48 C49 C50 -3.4(3) .
C54 C47 C48 C49 175.8(2) .
C54 C47 C48 C53 -2.5(4) .
C55 O8 C56 C55 -57.4(5) 2_566
C56 O8 C55 C56 56.5(5) 2_566
C57 O9 C58 C57 56.3(4) 2
C58 O9 C57 C58 -55.6(4) 2

loop_
_diffrn_oxdiff_twin_id
_diffrn_oxdiff_twin_ratio
_diffrn_oxdiff_twin_reflns_isolated
_diffrn_oxdiff_twin_reflns_overlapped
1 0.5756 42945 11353
2 0.4244 43047 11353
